data_7206361
loop_
_publ_author_name
'Ugono, Onome'
'Rath, Nigam P.'
'Beatty, Alicia M.'

_publ_section_title
;
 Exceptions to the rule: new hydrogen-bonded networks from an old
 reliable
;
_journal_issue 3
_journal_name_full CrystEngComm
_journal_page_first 753
_journal_paper_doi 10.1039/c0ce00621a
_journal_volume 13
_journal_year 2011
_chemical_formula_moiety 'C10 H16 N, C5 H3 N2 O4, H2 O'
_chemical_formula_sum 'C15 H21 N3 O5'
_chemical_formula_weight 323.35
_chemical_name_systematic
;
?
;
_space_group_IT_number 2
_symmetry_cell_setting triclinic
_symmetry_space_group_name_Hall '-P 1'
_symmetry_space_group_name_H-M 'P -1'
_atom_sites_solution_hydrogens geom
_atom_sites_solution_primary direct
_atom_sites_solution_secondary difmap
_audit_creation_method SHELXL-97
_cell_angle_alpha 106.7590(10)
_cell_angle_beta 108.9500(10)
_cell_angle_gamma 99.0420(10)
_cell_formula_units_Z 2
_cell_length_a 8.8953(2)
_cell_length_b 9.5137(5)
_cell_length_c 10.4456(3)
_cell_measurement_reflns_used 5823
_cell_measurement_temperature 100(2)
_cell_measurement_theta_max 33.90
_cell_measurement_theta_min 2.21
_cell_volume 769.25(5)
_computing_cell_refinement 'APEX II'
_computing_data_collection 'APEX II'
_computing_data_reduction 'APEX II'
_computing_molecular_graphics 'X-SEED, L.Barbour (1999); http://x-seed.net/'
_computing_structure_refinement 'SHELXL-97 (Sheldrick, 1997)'
_computing_structure_solution 'SHELXS-97 (Sheldrick, 1990)'
_diffrn_ambient_temperature 100(2)
_diffrn_measured_fraction_theta_full 0.998
_diffrn_measured_fraction_theta_max 0.936
_diffrn_measurement_device_type 'SMART APEX II'
_diffrn_measurement_method 'omega scans'
_diffrn_radiation_monochromator graphite
_diffrn_radiation_source 'fine-focus sealed tube'
_diffrn_radiation_type MoK\a
_diffrn_radiation_wavelength 0.71073
_diffrn_reflns_av_R_equivalents 0.0225
_diffrn_reflns_av_sigmaI/netI 0.0181
_diffrn_reflns_limit_h_max 13
_diffrn_reflns_limit_h_min -13
_diffrn_reflns_limit_k_max 14
_diffrn_reflns_limit_k_min -14
_diffrn_reflns_limit_l_max 15
_diffrn_reflns_limit_l_min -16
_diffrn_reflns_number 19930
_diffrn_reflns_theta_full 28.00
_diffrn_reflns_theta_max 33.90
_diffrn_reflns_theta_min 2.21
_exptl_absorpt_coefficient_mu 0.106
_exptl_absorpt_correction_T_max 0.9539
_exptl_absorpt_correction_T_min 0.9431
_exptl_absorpt_correction_type multi-scan
_exptl_absorpt_process_details 'SADABS, G. Sheldrick (1999)'
_exptl_crystal_colour 'light pink'
_exptl_crystal_density_diffrn 1.396
_exptl_crystal_density_method 'not measured'
_exptl_crystal_description prism
_exptl_crystal_F_000 344
_exptl_crystal_size_max 0.56
_exptl_crystal_size_mid 0.48
_exptl_crystal_size_min 0.45
_refine_diff_density_max 0.558
_refine_diff_density_min -0.318
_refine_diff_density_rms 0.052
_refine_ls_extinction_method none
_refine_ls_goodness_of_fit_ref 1.047
_refine_ls_hydrogen_treatment mixed
_refine_ls_matrix_type full
_refine_ls_number_parameters 238
_refine_ls_number_reflns 5823
_refine_ls_number_restraints 0
_refine_ls_restrained_S_all 1.047
_refine_ls_R_factor_all 0.0368
_refine_ls_R_factor_gt 0.0346
_refine_ls_shift/su_max 0.001
_refine_ls_shift/su_mean 0.000
_refine_ls_structure_factor_coef Fsqd
_refine_ls_weighting_details 'calc w=1/[\s^2^(Fo^2^)+(0.0559P)^2^+0.1963P] where P=(Fo^2^+2Fc^2^)/3'
_refine_ls_weighting_scheme calc
_refine_ls_wR_factor_gt 0.0978
_refine_ls_wR_factor_ref 0.0998
_reflns_number_gt 5435
_reflns_number_total 5823
_reflns_threshold_expression >2sigma(I)
_cod_data_source_file c0ce00621a.txt
_cod_data_source_block Compound-3
_cod_depositor_comments
;
The following automatic conversions were performed:

'_symmetry_cell_setting' value 'Triclinic' changed to 'triclinic'
according to /home/saulius/struct/CIF-dictionaries/cif_core.dic
dictionary named 'cif_core.dic' version 2.4.1 from 2010-06-29.

Automatic conversion script
Id: cif_fix_values 1715 2011-07-08 13:25:40Z adriana 
;
_cod_original_sg_symbol_H-M P-1
_cod_database_code 7206361

loop_
_symmetry_equiv_pos_as_xyz
'x, y, z'
'-x, -y, -z'

loop_
_atom_site_label
_atom_site_type_symbol
_atom_site_fract_x
_atom_site_fract_y
_atom_site_fract_z
_atom_site_U_iso_or_equiv
_atom_site_adp_type
_atom_site_occupancy
_atom_site_symmetry_multiplicity
_atom_site_calc_flag
_atom_site_refinement_flags
O1 O 0.72273(6) 0.46644(5) 0.14449(6) 0.01304(10) Uani 1 1 d .
N1 N 0.70096(7) 0.79620(6) 0.26131(6) 0.01184(10) Uani 1 1 d .
C1 C 0.75701(8) 0.89795(7) 0.41377(7) 0.01139(11) Uani 1 1 d .
O2 O 0.65733(6) 0.21085(6) 0.07449(6) 0.01442(10) Uani 1 1 d .
N2 N 0.97172(7) 0.21838(6) 0.07414(6) 0.01103(10) Uani 1 1 d .
C2 C 0.69190(8) 1.02328(7) 0.44154(7) 0.01195(11) Uani 1 1 d .
O3 O 1.39634(6) 0.64215(6) 0.20200(6) 0.01558(10) Uani 1 1 d .
N3 N 1.12650(7) 0.26773(6) 0.08578(6) 0.01094(10) Uani 1 1 d .
C3 C 0.73881(9) 1.11572(8) 0.58661(7) 0.01567(12) Uani 1 1 d .
H3 H 0.6961 1.2009 0.6094 0.019 Uiso 1 1 calc R
O4 O 1.43047(6) 0.40952(6) 0.11196(7) 0.01882(11) Uani 1 1 d .
C4 C 0.84744(10) 1.08464(9) 0.69837(8) 0.01831(13) Uani 1 1 d .
H4 H 0.8786 1.1490 0.7965 0.022 Uiso 1 1 calc R
O1S O 0.69576(6) 0.91584(6) 0.03266(6) 0.01280(9) Uani 1 1 d .
C5 C 0.91025(9) 0.96046(9) 0.66717(8) 0.01722(13) Uani 1 1 d .
H5 H 0.9850 0.9410 0.7443 0.021 Uiso 1 1 calc R
C6 C 0.86496(8) 0.86312(8) 0.52338(7) 0.01368(11) Uani 1 1 d .
C7 C 0.57478(9) 1.05548(8) 0.31848(7) 0.01475(12) Uani 1 1 d .
H7A H 0.4788 0.9640 0.2599 0.018 Uiso 1 1 calc R
H7B H 0.6321 1.0719 0.2549 0.018 Uiso 1 1 calc R
C8 C 0.51099(10) 1.19312(9) 0.36578(8) 0.01843(13) Uani 1 1 d .
H8A H 0.4516 1.1774 0.4270 0.028 Uiso 1 1 calc R
H8B H 0.4358 1.2052 0.2798 0.028 Uiso 1 1 calc R
H8C H 0.6045 1.2853 0.4209 0.028 Uiso 1 1 calc R
C9 C 0.92468(9) 0.72177(8) 0.49594(8) 0.01700(13) Uani 1 1 d .
H9A H 1.0341 0.7421 0.5735 0.020 Uiso 1 1 calc R
H9B H 0.9379 0.6962 0.4021 0.020 Uiso 1 1 calc R
C10 C 0.80292(10) 0.58610(9) 0.49227(9) 0.02039(14) Uani 1 1 d .
H10A H 0.7912 0.6107 0.5857 0.031 Uiso 1 1 calc R
H10B H 0.8447 0.4960 0.4743 0.031 Uiso 1 1 calc R
H10C H 0.6950 0.5648 0.4144 0.031 Uiso 1 1 calc R
C11 C 0.92669(7) 0.34709(7) 0.11703(7) 0.00970(10) Uani 1 1 d .
C12 C 1.05443(7) 0.47862(7) 0.15667(7) 0.01073(11) Uani 1 1 d .
H12 H 1.0534 0.5823 0.1910 0.013 Uiso 1 1 calc R
C13 C 1.18168(7) 0.42271(7) 0.13441(7) 0.01009(10) Uani 1 1 d .
C14 C 1.34957(8) 0.49944(7) 0.15156(7) 0.01128(11) Uani 1 1 d .
C15 C 0.75673(7) 0.33510(7) 0.11041(7) 0.01028(11) Uani 1 1 d .
H1 H 0.7069(16) 0.8490(15) 0.2028(14) 0.024(3) Uiso 1 1 d .
H2 H 1.1791(18) 0.1968(16) 0.0580(15) 0.029(3) Uiso 1 1 d .
H7 H 0.7612(16) 0.7312(15) 0.2519(14) 0.025(3) Uiso 1 1 d .
H8 H 0.5935(19) 0.8686(17) -0.0143(16) 0.032(3) Uiso 1 1 d .
H9 H 0.7031(18) 1.0073(18) 0.0432(16) 0.033(3) Uiso 1 1 d .
H6 H 0.5875(17) 0.7360(16) 0.2286(15) 0.027(3) Uiso 1 1 d .
H10 H 0.602(3) 0.448(2) 0.134(2) 0.063(5) Uiso 1 1 d .

loop_
_atom_site_aniso_label
_atom_site_aniso_U_11
_atom_site_aniso_U_22
_atom_site_aniso_U_33
_atom_site_aniso_U_23
_atom_site_aniso_U_13
_atom_site_aniso_U_12
O1 0.00921(19) 0.0099(2) 0.0197(2) 0.00306(17) 0.00721(17) 0.00286(15)
N1 0.0114(2) 0.0109(2) 0.0125(2) 0.00320(18) 0.00502(18) 0.00231(18)
C1 0.0103(2) 0.0109(2) 0.0112(2) 0.00330(19) 0.00385(19) 0.00052(19)
O2 0.0099(2) 0.0105(2) 0.0237(2) 0.00575(17) 0.00829(17) 0.00213(16)
N2 0.0078(2) 0.0114(2) 0.0148(2) 0.00453(18) 0.00549(18) 0.00299(17)
C2 0.0124(3) 0.0106(2) 0.0121(2) 0.0037(2) 0.0053(2) 0.0013(2)
O3 0.0120(2) 0.0113(2) 0.0210(2) 0.00179(18) 0.00828(18) 0.00073(16)
N3 0.0078(2) 0.0106(2) 0.0154(2) 0.00447(18) 0.00567(18) 0.00317(17)
C3 0.0187(3) 0.0127(3) 0.0131(3) 0.0026(2) 0.0064(2) 0.0013(2)
O4 0.0104(2) 0.0134(2) 0.0355(3) 0.0075(2) 0.0128(2) 0.00527(17)
C4 0.0204(3) 0.0170(3) 0.0117(3) 0.0029(2) 0.0038(2) -0.0007(2)
O1S 0.0108(2) 0.0105(2) 0.0161(2) 0.00353(16) 0.00529(17) 0.00297(16)
C5 0.0147(3) 0.0190(3) 0.0138(3) 0.0070(2) 0.0019(2) -0.0003(2)
C6 0.0102(2) 0.0147(3) 0.0153(3) 0.0070(2) 0.0038(2) 0.0009(2)
C7 0.0179(3) 0.0148(3) 0.0137(3) 0.0058(2) 0.0071(2) 0.0069(2)
C8 0.0221(3) 0.0158(3) 0.0215(3) 0.0081(2) 0.0109(3) 0.0088(2)
C9 0.0124(3) 0.0187(3) 0.0216(3) 0.0105(3) 0.0055(2) 0.0051(2)
C10 0.0206(3) 0.0176(3) 0.0254(3) 0.0116(3) 0.0090(3) 0.0046(3)
C11 0.0070(2) 0.0106(2) 0.0118(2) 0.00381(19) 0.00432(19) 0.00256(18)
C12 0.0082(2) 0.0103(2) 0.0137(2) 0.0035(2) 0.00511(19) 0.00253(19)
C13 0.0072(2) 0.0103(2) 0.0128(2) 0.00381(19) 0.00446(19) 0.00207(18)
C14 0.0075(2) 0.0123(3) 0.0145(3) 0.0047(2) 0.00503(19) 0.00256(19)
C15 0.0082(2) 0.0112(2) 0.0119(2) 0.00398(19) 0.00475(19) 0.00279(19)

loop_
_atom_type_symbol
_atom_type_description
_atom_type_scat_dispersion_real
_atom_type_scat_dispersion_imag
_atom_type_scat_source
C C 0.0033 0.0016 'International Tables Vol C Tables 4.2.6.8 and 6.1.1.4'
H H 0.0000 0.0000 'International Tables Vol C Tables 4.2.6.8 and 6.1.1.4'
N N 0.0061 0.0033 'International Tables Vol C Tables 4.2.6.8 and 6.1.1.4'
O O 0.0106 0.0060 'International Tables Vol C Tables 4.2.6.8 and 6.1.1.4'

loop_
_geom_angle_atom_site_label_1
_geom_angle_atom_site_label_2
_geom_angle_atom_site_label_3
_geom_angle
C15 O1 H10 109.2(11)
C1 N1 H1 111.9(8)
C1 N1 H7 111.2(8)
H1 N1 H7 107.9(12)
C1 N1 H6 109.1(8)
H1 N1 H6 109.5(11)
H7 N1 H6 107.1(11)
C6 C1 C2 123.14(6)
C6 C1 N1 119.52(6)
C2 C1 N1 117.28(6)
N3 N2 C11 104.33(5)
C3 C2 C1 117.34(6)
C3 C2 C7 121.71(6)
C1 C2 C7 120.95(6)
N2 N3 C13 112.90(5)
N2 N3 H2 118.3(9)
C13 N3 H2 128.8(9)
C4 C3 C2 120.86(7)
C4 C3 H3 119.6
C2 C3 H3 119.6
C5 C4 C3 120.34(7)
C5 C4 H4 119.8
C3 C4 H4 119.8
H8 O1S H9 106.0(14)
C4 C5 C6 120.89(6)
C4 C5 H5 119.6
C6 C5 H5 119.6
C1 C6 C5 117.42(6)
C1 C6 C9 123.66(6)
C5 C6 C9 118.76(6)
C2 C7 C8 114.89(6)
C2 C7 H7A 108.5
C8 C7 H7A 108.5
C2 C7 H7B 108.5
C8 C7 H7B 108.5
H7A C7 H7B 107.5
C7 C8 H8A 109.5
C7 C8 H8B 109.5
H8A C8 H8B 109.5
C7 C8 H8C 109.5
H8A C8 H8C 109.5
H8B C8 H8C 109.5
C6 C9 C10 111.18(6)
C6 C9 H9A 109.4
C10 C9 H9A 109.4
C6 C9 H9B 109.4
C10 C9 H9B 109.4
H9A C9 H9B 108.0
C9 C10 H10A 109.5
C9 C10 H10B 109.5
H10A C10 H10B 109.5
C9 C10 H10C 109.5
H10A C10 H10C 109.5
H10B C10 H10C 109.5
N2 C11 C12 111.80(5)
N2 C11 C15 119.17(5)
C12 C11 C15 128.95(6)
C13 C12 C11 104.24(5)
C13 C12 H12 127.9
C11 C12 H12 127.9
N3 C13 C12 106.73(5)
N3 C13 C14 120.99(5)
C12 C13 C14 132.27(6)
O3 C14 O4 127.03(6)
O3 C14 C13 118.31(6)
O4 C14 C13 114.66(6)
O2 C15 O1 124.08(6)
O2 C15 C11 121.89(6)
O1 C15 C11 114.03(5)

loop_
_geom_bond_atom_site_label_1
_geom_bond_atom_site_label_2
_geom_bond_distance
O1 C15 1.3083(8)
O1 H10 1.03(2)
N1 C1 1.4716(8)
N1 H1 0.904(13)
N1 H7 0.884(13)
N1 H6 0.972(14)
C1 C6 1.3955(9)
C1 C2 1.4029(9)
O2 C15 1.2329(8)
N2 N3 1.3365(7)
N2 C11 1.3472(8)
C2 C3 1.3961(9)
C2 C7 1.5131(9)
O3 C14 1.2497(8)
N3 C13 1.3607(8)
N3 H2 0.913(14)
C3 C4 1.3930(10)
C3 H3 0.9500
O4 C14 1.2663(8)
C4 C5 1.3848(11)
C4 H4 0.9500
O1S H8 0.851(15)
O1S H9 0.834(15)
C5 C6 1.4012(10)
C5 H5 0.9500
C6 C9 1.5079(10)
C7 C8 1.5242(10)
C7 H7A 0.9900
C7 H7B 0.9900
C8 H8A 0.9800
C8 H8B 0.9800
C8 H8C 0.9800
C9 C10 1.5315(11)
C9 H9A 0.9900
C9 H9B 0.9900
C10 H10A 0.9800
C10 H10B 0.9800
C10 H10C 0.9800
C11 C12 1.4061(8)
C11 C15 1.4754(8)
C12 C13 1.3811(8)
C12 H12 0.9500
C13 C14 1.4844(9)
